data_4321969
loop_
_publ_author_name
'Heather D. Hansen'
'Kalyani Maitra'
'John H. Nelson'

_publ_section_title
;
 Chloride Substitution Reactions of Cycloruthenated
 (R)C-(+)-N,N-Dimethyl(1-phenylethyl)amine with Pseudohalides: Ruthenium
 Atom Stereochemistry
;
_journal_name_full 'Inorganic Chemistry'
_journal_page_first 2150
_journal_page_last 2156
_journal_paper_doi 10.1021/ic981304d
_journal_volume 38
_journal_year 1999
_chemical_formula_sum 'C17 H20 N2 O Ru'
_chemical_formula_weight 369.42
_chemical_name_common 5a
_chemical_name_systematic
; 
 ? 
;
_space_group_IT_number 19
_symmetry_cell_setting orthorhombic
_symmetry_space_group_name_Hall 'P 2ac 2ab'
_symmetry_space_group_name_H-M 'P 21 21 21'
_atom_sites_solution_hydrogens geom
_atom_sites_solution_primary direct
_atom_sites_solution_secondary difmap
_audit_creation_method SHELXL
_cell_angle_alpha 90.00
_cell_angle_beta 90.00
_cell_angle_gamma 90.00
_cell_formula_units_Z 4
_cell_length_a 8.9342(13)
_cell_length_b 13.0426(14)
_cell_length_c 13.386(2)
_cell_measurement_reflns_used 27
_cell_measurement_temperature 298(2)
_cell_measurement_theta_max 12.45
_cell_measurement_theta_min 5.07
_cell_volume 1559.8(4)
_computing_cell_refinement 'Siemens XSCANS'
_computing_data_collection 'Siemens XSCANS'
_computing_data_reduction 'Siemens SHELXTL'
_computing_molecular_graphics 'Siemens SHELXTL'
_computing_publication_material 'Siemens SHELXTL'
_computing_structure_refinement 'SHELXL-93 (Sheldrick, 1993)'
_computing_structure_solution 'SHELXS-86 (Sheldrick, 1990)'
_diffrn_ambient_temperature 298(2)
_diffrn_measurement_device 'Siemens P4'
_diffrn_measurement_method '\w scans'
_diffrn_radiation_monochromator graphite
_diffrn_radiation_source 'fine-focus sealed tube'
_diffrn_radiation_type MoK\a
_diffrn_radiation_wavelength 0.71073
_diffrn_reflns_av_R_equivalents 0.0168
_diffrn_reflns_av_sigmaI/netI 0.0669
_diffrn_reflns_limit_h_max 10
_diffrn_reflns_limit_h_min -1
_diffrn_reflns_limit_k_max 1
_diffrn_reflns_limit_k_min -15
_diffrn_reflns_limit_l_max 15
_diffrn_reflns_limit_l_min -1
_diffrn_reflns_number 2132
_diffrn_reflns_theta_max 25.00
_diffrn_reflns_theta_min 2.18
_diffrn_standards_interval_count 97
_diffrn_standards_number 3
_exptl_absorpt_coefficient_mu 1.005
_exptl_absorpt_correction_T_max 0.9322
_exptl_absorpt_correction_T_min 0.8770
_exptl_absorpt_correction_type empirical
_exptl_crystal_colour yellow
_exptl_crystal_density_diffrn 1.573
_exptl_crystal_description block
_exptl_crystal_F_000 752
_exptl_crystal_size_max .08
_exptl_crystal_size_mid .4
_exptl_crystal_size_min .03
_refine_diff_density_max 0.384
_refine_diff_density_min -0.428
_refine_diff_density_rms 0.091
_refine_ls_abs_structure_details 'Flack H D (1983), Acta Cryst. A39, 876-881'
_refine_ls_abs_structure_Flack -0.04(7)
_refine_ls_extinction_method none
_refine_ls_goodness_of_fit_all 1.020
_refine_ls_goodness_of_fit_obs 1.051
_refine_ls_matrix_type full
_refine_ls_number_parameters 190
_refine_ls_number_reflns 1880
_refine_ls_number_restraints 0
_refine_ls_restrained_S_all 1.041
_refine_ls_restrained_S_obs 1.051
_refine_ls_R_factor_all 0.0678
_refine_ls_R_factor_obs 0.0408
_refine_ls_shift/esd_max 0.000
_refine_ls_shift/esd_mean 0.000
_refine_ls_structure_factor_coef Fsqd
_refine_ls_weighting_details 'w=1/[\s^2^(Fo^2^)+(0.0228P)^2^+0.0000P] where P=(Fo^2^+2Fc^2^)/3'
_refine_ls_weighting_scheme calc
_refine_ls_wR_factor_all 0.0692
_refine_ls_wR_factor_obs 0.0604
_reflns_number_observed 1519
_reflns_number_total 1969
_reflns_observed_criterion >2sigma(I)
_cod_data_source_file ic981304d_4.cif
_cod_data_source_block jhn066a
_cod_depositor_comments
;
The following automatic conversions were performed:

'_refine_ls_weighting_scheme' value 'calc
w=1/[\s^2^(Fo^2^)+(0.0228P)^2^+0.0000P] where P=(Fo^2^+2Fc^2^)/3' was
changed to 'calc'. New tag '_refine_ls_weighting_details' was
created. The value of the new tag was set to
'w=1/[\s^2^(Fo^2^)+(0.0228P)^2^+0.0000P] where P=(Fo^2^+2Fc^2^)/3'.

Automatic conversion script
Id: cif_fix_values 3143 2015-03-26 13:38:13Z robertas 
;
_cod_original_cell_volume 1559.8(3)
_cod_database_code 4321969

loop_
_symmetry_equiv_pos_as_xyz
'x, y, z'
'-x+1/2, -y, z+1/2'
'-x, y+1/2, -z+1/2'
'x+1/2, -y+1/2, -z'

loop_
_atom_site_aniso_label
_atom_site_aniso_U_11
_atom_site_aniso_U_22
_atom_site_aniso_U_33
_atom_site_aniso_U_23
_atom_site_aniso_U_13
_atom_site_aniso_U_12
Ru1 0.0362(3) 0.0401(3) 0.0333(3) 0.0005(4) -0.0012(3) 0.0045(3)
N1 0.047(4) 0.044(4) 0.030(3) -0.010(3) 0.004(3) -0.003(3)
N2 0.050(4) 0.059(4) 0.052(4) 0.011(5) -0.015(4) 0.010(4)
O1 0.150(7) 0.073(5) 0.093(6) 0.014(5) -0.077(5) 0.011(5)
C1 0.043(4) 0.028(4) 0.041(5) 0.005(4) -0.014(4) 0.005(4)
C2 0.052(6) 0.045(5) 0.047(6) -0.012(5) -0.005(5) -0.002(5)
C3 0.068(7) 0.045(6) 0.064(7) -0.015(5) -0.011(6) -0.007(5)
C4 0.065(6) 0.044(5) 0.081(7) 0.010(5) -0.016(6) -0.015(5)
C5 0.044(5) 0.055(5) 0.066(7) 0.016(5) 0.004(5) -0.011(5)
C6 0.049(5) 0.031(4) 0.041(5) 0.010(4) 0.001(4) 0.010(4)
C7 0.051(4) 0.053(5) 0.033(4) 0.005(5) 0.011(4) 0.008(4)
C8 0.072(5) 0.083(6) 0.054(5) 0.000(6) 0.032(4) 0.004(7)
C9 0.080(7) 0.092(7) 0.057(5) -0.039(5) 0.008(5) -0.012(6)
C10 0.063(5) 0.042(5) 0.074(7) 0.014(5) 0.015(5) 0.019(5)
C11 0.048(6) 0.097(8) 0.042(5) 0.014(5) 0.009(4) -0.014(7)
C12 0.064(6) 0.057(5) 0.058(5) 0.028(4) 0.012(6) -0.003(6)
C13 0.068(6) 0.056(6) 0.069(7) -0.011(5) 0.018(6) -0.016(6)
C14 0.043(4) 0.089(7) 0.061(5) 0.009(9) -0.008(5) -0.017(6)
C15 0.050(5) 0.074(7) 0.077(7) 0.025(7) 0.016(5) 0.016(6)
C16 0.066(7) 0.063(6) 0.068(6) -0.018(6) 0.042(6) -0.002(6)
C17 0.067(6) 0.033(5) 0.063(7) -0.004(5) -0.014(5) 0.006(5)

loop_
_atom_site_label
_atom_site_type_symbol
_atom_site_fract_x
_atom_site_fract_y
_atom_site_fract_z
_atom_site_U_iso_or_equiv
_atom_site_thermal_displace_type
_atom_site_occupancy
_atom_site_calc_flag
_atom_site_refinement_flags
_atom_site_disorder_group
Ru1 Ru -0.02386(6) -0.70761(4) -0.68917(4) 0.0365(2) Uani 1 d . .
N1 N 0.1513(6) -0.7714(4) -0.7827(4) 0.040(2) Uani 1 d . .
N2 N -0.0761(6) -0.6185(5) -0.8163(5) 0.054(2) Uani 1 d . .
O1 O -0.2194(9) -0.5486(5) -0.9433(5) 0.105(3) Uani 1 d . .
C1 C 0.1507(8) -0.6085(5) -0.6641(5) 0.038(2) Uani 1 d . .
C2 C 0.1707(9) -0.5412(6) -0.5835(6) 0.048(2) Uani 1 d . .
H2B H 0.0949(9) -0.5355(6) -0.5363(6) 0.058 Uiso 1 calc R .
C3 C 0.2977(10) -0.4834(6) -0.5716(7) 0.059(3) Uani 1 d . .
H3A H 0.3065(10) -0.4395(6) -0.5172(7) 0.071 Uiso 1 calc R .
C4 C 0.4115(10) -0.4902(6) -0.6398(7) 0.063(3) Uani 1 d . .
H4A H 0.4980(10) -0.4515(6) -0.6312(7) 0.076 Uiso 1 calc R .
C5 C 0.3980(9) -0.5544(6) -0.7209(6) 0.055(2) Uani 1 d . .
H5A H 0.4750(9) -0.5586(6) -0.7675(6) 0.066 Uiso 1 calc R .
C6 C 0.2684(9) -0.6133(6) -0.7333(6) 0.040(2) Uani 1 d . .
C7 C 0.2442(7) -0.6843(5) -0.8200(6) 0.045(2) Uani 1 d . .
H7A H 0.1805(7) -0.6468(5) -0.8671(6) 0.054 Uiso 1 calc R .
C8 C 0.3844(8) -0.7144(7) -0.8788(5) 0.070(2) Uani 1 d . .
H8A H 0.3571(8) -0.7596(7) -0.9324(5) 0.105 Uiso 1 calc R .
H8B H 0.4536(8) -0.7486(7) -0.8352(5) 0.105 Uiso 1 calc R .
H8C H 0.4305(8) -0.6539(7) -0.9057(5) 0.105 Uiso 1 calc R .
C9 C 0.0890(9) -0.8318(6) -0.8668(6) 0.076(3) Uani 1 d . .
H9A H 0.0298(9) -0.8872(6) -0.8409(6) 0.115 Uiso 1 calc R .
H9B H 0.1694(9) -0.8589(6) -0.9063(6) 0.115 Uiso 1 calc R .
H9C H 0.0274(9) -0.7884(6) -0.9076(6) 0.115 Uiso 1 calc R .
C10 C 0.2508(9) -0.8434(6) -0.7236(6) 0.060(3) Uani 1 d . .
H10A H 0.2938(9) -0.8072(6) -0.6681(6) 0.090 Uiso 1 calc R .
H10B H 0.3293(9) -0.8687(6) -0.7659(6) 0.090 Uiso 1 calc R .
H10C H 0.1923(9) -0.8999(6) -0.6993(6) 0.090 Uiso 1 calc R .
C11 C -0.0512(10) -0.7316(7) -0.5307(6) 0.063(3) Uani 1 d . .
H11A H 0.0259(10) -0.7065(7) -0.4848(6) 0.075 Uiso 1 calc R .
C12 C -0.0349(11) -0.8275(6) -0.5739(6) 0.060(2) Uani 1 d . .
H12A H 0.0544(11) -0.8684(6) -0.5591(6) 0.072 Uiso 1 calc R .
C13 C -0.1321(10) -0.8586(7) -0.6508(7) 0.064(3) Uani 1 d . .
H13A H -0.1075(10) -0.9196(7) -0.6903(7) 0.077 Uiso 1 calc R .
C14 C -0.2430(8) -0.7960(8) -0.6816(7) 0.064(2) Uani 1 d . .
H14A H -0.2950(8) -0.8122(8) -0.7441(7) 0.077 Uiso 1 calc R .
C15 C -0.2568(9) -0.6962(8) -0.6418(7) 0.067(3) Uani 1 d . .
H15A H -0.3230(9) -0.6467(8) -0.6747(7) 0.080 Uiso 1 calc R .
C16 C -0.1642(10) -0.6634(7) -0.5643(7) 0.066(3) Uani 1 d . .
H16A H -0.1670(10) -0.5922(7) -0.5410(7) 0.079 Uiso 1 calc R .
C17 C -0.1457(10) -0.5866(6) -0.8742(7) 0.054(2) Uani 1 d . .

loop_
_atom_type_symbol
_atom_type_description
_atom_type_scat_dispersion_real
_atom_type_scat_dispersion_imag
_atom_type_scat_source
C C 0.0033 0.0016 'International Tables Vol C Tables 4.2.6.8 and 6.1.1.4'
H H 0.0000 0.0000 'International Tables Vol C Tables 4.2.6.8 and 6.1.1.4'
N N 0.0061 0.0033 'International Tables Vol C Tables 4.2.6.8 and 6.1.1.4'
O O 0.0106 0.0060 'International Tables Vol C Tables 4.2.6.8 and 6.1.1.4'
Ru Ru -1.2594 0.8363 'International Tables Vol C Tables 4.2.6.8 and 6.1.1.4'

loop_
_geom_angle_atom_site_label_1
_geom_angle_atom_site_label_2
_geom_angle_atom_site_label_3
_geom_angle
_geom_angle_site_symmetry_1
_geom_angle_site_symmetry_3
_geom_angle_publ_flag
C1 Ru1 N2 87.3(2) . . ?
C1 Ru1 C11 91.0(3) . . ?
N2 Ru1 C11 147.8(3) . . ?
C1 Ru1 C16 98.4(3) . . ?
N2 Ru1 C16 110.3(3) . . ?
C11 Ru1 C16 38.3(3) . . ?
C1 Ru1 N1 77.7(2) . . ?
N2 Ru1 N1 84.6(2) . . ?
C11 Ru1 N1 126.4(3) . . ?
C16 Ru1 N1 164.6(3) . . ?
C1 Ru1 C15 129.4(4) . . ?
N2 Ru1 C15 89.2(3) . . ?
C11 Ru1 C15 67.4(3) . . ?
C16 Ru1 C15 37.4(3) . . ?
N1 Ru1 C15 151.9(3) . . ?
C1 Ru1 C12 111.5(3) . . ?
N2 Ru1 C12 161.2(3) . . ?
C11 Ru1 C12 37.1(3) . . ?
C16 Ru1 C12 67.8(3) . . ?
N1 Ru1 C12 99.5(3) . . ?
C15 Ru1 C12 78.6(3) . . ?
C1 Ru1 C13 147.0(3) . . ?
N2 Ru1 C13 124.7(3) . . ?
C11 Ru1 C13 66.5(3) . . ?
C16 Ru1 C13 78.9(3) . . ?
N1 Ru1 C13 96.1(3) . . ?
C15 Ru1 C13 65.4(3) . . ?
C12 Ru1 C13 36.8(3) . . ?
C1 Ru1 C14 165.0(3) . . ?
N2 Ru1 C14 97.2(3) . . ?
C11 Ru1 C14 77.6(3) . . ?
C16 Ru1 C14 66.6(3) . . ?
N1 Ru1 C14 116.9(3) . . ?
C15 Ru1 C14 36.9(3) . . ?
C12 Ru1 C14 64.5(3) . . ?
C13 Ru1 C14 34.6(3) . . ?
C9 N1 C7 111.1(5) . . ?
C9 N1 C10 106.7(6) . . ?
C7 N1 C10 108.7(5) . . ?
C9 N1 Ru1 111.8(4) . . ?
C7 N1 Ru1 107.6(4) . . ?
C10 N1 Ru1 111.0(4) . . ?
C17 N2 Ru1 156.8(7) . . ?
C6 C1 C2 116.1(7) . . ?
C6 C1 Ru1 115.7(5) . . ?
C2 C1 Ru1 128.1(6) . . ?
C3 C2 C1 122.6(8) . . ?
C2 C3 C4 120.1(8) . . ?
C3 C4 C5 120.0(8) . . ?
C4 C5 C6 120.0(8) . . ?
C5 C6 C1 121.2(7) . . ?
C5 C6 C7 123.4(7) . . ?
C1 C6 C7 115.4(7) . . ?
N1 C7 C6 106.9(6) . . ?
N1 C7 C8 115.6(6) . . ?
C6 C7 C8 116.0(6) . . ?
C12 C11 C16 120.6(9) . . ?
C12 C11 Ru1 73.1(4) . . ?
C16 C11 Ru1 71.3(5) . . ?
C11 C12 C13 120.0(9) . . ?
C11 C12 Ru1 69.8(4) . . ?
C13 C12 Ru1 73.7(5) . . ?
C14 C13 C12 120.2(9) . . ?
C14 C13 Ru1 73.5(5) . . ?
C12 C13 Ru1 69.5(4) . . ?
C13 C14 C15 120.4(8) . . ?
C13 C14 Ru1 71.8(4) . . ?
C15 C14 Ru1 67.9(5) . . ?
C16 C15 C14 120.8(8) . . ?
C16 C15 Ru1 70.8(5) . . ?
C14 C15 Ru1 75.2(5) . . ?
C15 C16 C11 117.7(8) . . ?
C15 C16 Ru1 71.8(5) . . ?
C11 C16 Ru1 70.5(4) . . ?
N2 C17 O1 176.9(11) . . ?

loop_
_geom_bond_atom_site_label_1
_geom_bond_atom_site_label_2
_geom_bond_distance
_geom_bond_site_symmetry_2
_geom_bond_publ_flag
Ru1 C1 2.053(7) . ?
Ru1 N2 2.113(7) . ?
Ru1 C11 2.157(7) . ?
Ru1 C16 2.168(8) . ?
Ru1 N1 2.170(5) . ?
Ru1 C15 2.180(8) . ?
Ru1 C12 2.199(7) . ?
Ru1 C13 2.253(8) . ?
Ru1 C14 2.274(7) . ?
N1 C9 1.482(8) . ?
N1 C7 1.493(8) . ?
N1 C10 1.517(8) . ?
N2 C17 1.077(9) . ?
O1 C17 1.239(10) . ?
C1 C6 1.403(9) . ?
C1 C2 1.403(9) . ?
C2 C3 1.371(10) . ?
C3 C4 1.369(11) . ?
C4 C5 1.376(10) . ?
C5 C6 1.399(10) . ?
C6 C7 1.501(9) . ?
C7 C8 1.531(8) . ?
C11 C12 1.386(10) . ?
C11 C16 1.418(11) . ?
C12 C13 1.406(11) . ?
C13 C14 1.348(10) . ?
C14 C15 1.412(13) . ?
C15 C16 1.394(11) . ?
